data_4117944
loop_
_publ_author_name
'Lucie Routaboul'
'Pierre Braunstein'
'Jie Xiao'
'Zhengzheng Zhang'
'Peter A. Dowben'
'Guillaume Dalmas'
'Victor Da Costa'
'Olivier F\'elix'
'Gero Decher'
'Luis G. Rosa'
'Bernard Doudin'

_publ_contact_author_address
;Laboratoire de Chimie de Coordination, 
Institut de Chimie (UMR 7177 CNRS), 
Universit\'e Louis Pasteur, 
4 rue Blaise Pascal, F-67070 
Strasbourg Cedex, France, 
;
_publ_contact_author_email braunstein@unistra.fr
_publ_contact_author_fax '+33 368851322'
_publ_contact_author_name 'Dr. Pierre Braunstein'
_publ_contact_author_phone '+33 368851308'
_publ_section_title
;
 Altering the Static Dipole on Surfaces through Chemistry: Molecular Films
 of Zwitterionic Quinonoids
;
_journal_name_full 'Journal of the American Chemical Society'
_journal_page_first 8494
_journal_page_last 8506
_journal_paper_doi 10.1021/ja212104b
_journal_volume 134
_journal_year 2012
_chemical_formula_moiety 'C14 H22 N2 O2'
_chemical_formula_sum 'C14 H22 N2 O2'
_chemical_formula_weight 250.34
_space_group_IT_number 2
_symmetry_cell_setting triclinic
_symmetry_Int_Tables_number 2
_symmetry_space_group_name_Hall '-P 1'
_symmetry_space_group_name_H-M 'P -1'
_atom_sites_solution_hydrogens geom
_atom_sites_solution_primary direct
_atom_sites_solution_secondary difmap
_audit_creation_method SHELXL-97
_cell_angle_alpha 80.842(3)
_cell_angle_beta 76.789(3)
_cell_angle_gamma 89.087(3)
_cell_formula_units_Z 4
_cell_length_a 9.9349(6)
_cell_length_b 10.7892(7)
_cell_length_c 13.8083(10)
_cell_measurement_reflns_used 4210
_cell_measurement_temperature 173(2)
_cell_measurement_theta_max 26.84
_cell_measurement_theta_min 0.98
_cell_volume 1422.25(16)
_computing_cell_refinement 'HKL Scalepack (Otwinowski & Minor 1997)'
_computing_data_reduction 'HKL Denzo and Scalepack (Otwinowski & Minor 1997)'
_computing_molecular_graphics ORTEP-3
_computing_publication_material PLATON
_computing_structure_refinement 'SHELXL-97 (Sheldrick, 1997)'
_computing_structure_solution 'SHELXS-97 (Sheldrick, 1997)'
_diffrn_ambient_temperature 173(2)
_diffrn_detector_area_resol_mean 9
_diffrn_measured_fraction_theta_full 0.998
_diffrn_measured_fraction_theta_max 0.998
_diffrn_measurement_device_type KappaCCD
_diffrn_measurement_method CCD
_diffrn_radiation_monochromator graphite
_diffrn_radiation_probe x-ray
_diffrn_radiation_type MoK\a
_diffrn_radiation_wavelength 0.71073
_diffrn_reflns_av_R_equivalents 0.0304
_diffrn_reflns_av_sigmaI/netI 0.0798
_diffrn_reflns_limit_h_max 11
_diffrn_reflns_limit_h_min -12
_diffrn_reflns_limit_k_max 11
_diffrn_reflns_limit_k_min -13
_diffrn_reflns_limit_l_max 16
_diffrn_reflns_limit_l_min -16
_diffrn_reflns_number 7714
_diffrn_reflns_theta_full 25.50
_diffrn_reflns_theta_max 25.50
_diffrn_reflns_theta_min 1.53
_diffrn_source 'fine-focus sealed tube'
_exptl_absorpt_coefficient_mu 0.078
_exptl_absorpt_correction_type none
_exptl_crystal_colour red
_exptl_crystal_density_diffrn 1.169
_exptl_crystal_description plate
_exptl_crystal_F_000 544
_exptl_crystal_size_max 0.30
_exptl_crystal_size_mid 0.07
_exptl_crystal_size_min 0.07
_refine_diff_density_max 0.287
_refine_diff_density_min -0.329
_refine_diff_density_rms 0.082
_refine_ls_extinction_method none
_refine_ls_goodness_of_fit_ref 0.991
_refine_ls_hydrogen_treatment mixed
_refine_ls_matrix_type full
_refine_ls_number_parameters 374
_refine_ls_number_reflns 5271
_refine_ls_number_restraints 0
_refine_ls_restrained_S_all 0.991
_refine_ls_R_factor_all 0.1266
_refine_ls_R_factor_gt 0.0595
_refine_ls_shift/su_max 0.000
_refine_ls_shift/su_mean 0.000
_refine_ls_structure_factor_coef Fsqd
_refine_ls_weighting_details 'calc w=1/[\s^2^(Fo^2^)+(0.0911P)^2^+0.0000P] where P=(Fo^2^+2Fc^2^)/3'
_refine_ls_weighting_scheme calc
_refine_ls_wR_factor_gt 0.1369
_refine_ls_wR_factor_ref 0.1746
_reflns_number_gt 2847
_reflns_number_total 5271
_reflns_threshold_expression >2sigma(I)
_cod_data_source_file ja212104b_si_002_1.cif
_cod_data_source_block Zwitt_Bu
_cod_database_code 4117944

loop_
_symmetry_equiv_pos_as_xyz
'x, y, z'
'-x, -y, -z'

loop_
_atom_site_label
_atom_site_type_symbol
_atom_site_fract_x
_atom_site_fract_y
_atom_site_fract_z
_atom_site_U_iso_or_equiv
_atom_site_adp_type
_atom_site_occupancy
_atom_site_symmetry_multiplicity
_atom_site_calc_flag
_atom_site_refinement_flags
_atom_site_disorder_assembly
_atom_site_disorder_group
C22A C 0.9379(9) 0.7036(9) 0.9717(6) 0.034(2) Uani 0.399(10) 1 d P A 1
H22A H 0.9570 0.6824 1.0381 0.041 Uiso 0.399(10) 1 calc PR A 1
H22B H 0.8502 0.6640 0.9733 0.041 Uiso 0.399(10) 1 calc PR A 1
C22B C 0.9838(7) 0.7755(8) 0.9527(4) 0.0457(17) Uani 0.601(10) 1 d P A 2
H22C H 1.0023 0.7651 1.0195 0.055 Uiso 0.601(10) 1 calc PR A 2
H22D H 1.0329 0.8510 0.9140 0.055 Uiso 0.601(10) 1 calc PR A 2
C23A C 0.9269(12) 0.8479(9) 0.9457(7) 0.053(3) Uani 0.399(10) 1 d P A 1
H23A H 1.0126 0.8874 0.9488 0.063 Uiso 0.399(10) 1 calc PR A 1
H23B H 0.9149 0.8692 0.8773 0.063 Uiso 0.399(10) 1 calc PR A 1
C23B C 0.8316(7) 0.7933(6) 0.9618(4) 0.060(2) Uani 0.601(10) 1 d P A 2
H23C H 0.8127 0.8076 0.8951 0.072 Uiso 0.601(10) 1 calc PR A 2
H23D H 0.7818 0.7174 0.9989 0.072 Uiso 0.601(10) 1 calc PR A 2
C24A C 0.807(3) 0.8998(15) 1.0172(18) 0.076(7) Uani 0.399(10) 1 d P A 1
H24A H 0.8156 0.8753 1.0854 0.114 Uiso 0.399(10) 1 calc PR A 1
H24B H 0.7211 0.8671 1.0098 0.114 Uiso 0.399(10) 1 calc PR A 1
H24C H 0.8082 0.9898 1.0013 0.114 Uiso 0.399(10) 1 calc PR A 1
C24B C 0.782(2) 0.9014(13) 1.0143(12) 0.086(5) Uani 0.601(10) 1 d P A 2
H24D H 0.8267 0.9773 0.9755 0.130 Uiso 0.601(10) 1 calc PR A 2
H24E H 0.8025 0.8884 1.0797 0.130 Uiso 0.601(10) 1 calc PR A 2
H24F H 0.6834 0.9080 1.0216 0.130 Uiso 0.601(10) 1 calc PR A 2
C28 C 0.4524(3) 0.2836(3) 1.1656(3) 0.0720(10) Uani 1 1 d . . .
H28A H 0.3626 0.2909 1.1506 0.108 Uiso 1 1 calc R . .
H28B H 0.4832 0.3642 1.1742 0.108 Uiso 1 1 calc R . .
H28C H 0.4472 0.2250 1.2266 0.108 Uiso 1 1 calc R . .
H4N H 0.657(3) 0.323(2) 0.755(2) 0.057(9) Uiso 1 1 d . . .
H2N H 0.596(3) 0.312(2) 0.572(2) 0.061(9) Uiso 1 1 d . . .
H3N H 1.066(3) 0.743(3) 0.749(2) 0.050(8) Uiso 1 1 d . . .
H1N H 0.173(2) -0.102(2) 0.5679(19) 0.033(7) Uiso 1 1 d . . .
C1 C 0.3037(2) -0.0345(2) 0.68267(19) 0.0298(6) Uani 1 1 d . . .
C2 C 0.3852(2) 0.0275(2) 0.73072(19) 0.0317(6) Uani 1 1 d . . .
H2 H 0.3864 -0.0045 0.7972 0.038 Uiso 1 1 calc R . .
C3 C 0.4649(2) 0.1347(2) 0.68411(19) 0.0291(6) Uani 1 1 d . . .
C4 C 0.4633(2) 0.1838(2) 0.57511(18) 0.0272(6) Uani 1 1 d . . .
C5 C 0.3813(2) 0.1257(2) 0.52534(19) 0.0302(6) Uani 1 1 d . . .
H5 H 0.3789 0.1583 0.4592 0.036 Uiso 1 1 calc R . .
C6 C 0.3032(2) 0.0193(2) 0.57427(18) 0.0279(6) Uani 1 1 d . . .
C7 C 0.2132(2) -0.0036(2) 0.42682(18) 0.0321(6) Uani 1 1 d . . .
H7A H 0.3048 0.0041 0.3825 0.038 Uiso 1 1 calc R . .
H7B H 0.1715 0.0784 0.4208 0.038 Uiso 1 1 calc R . .
C8 C 0.1271(2) -0.0951(2) 0.39308(19) 0.0351(6) Uani 1 1 d . . .
H8A H 0.0355 -0.1035 0.4374 0.042 Uiso 1 1 calc R . .
H8B H 0.1692 -0.1769 0.3978 0.042 Uiso 1 1 calc R . .
C9 C 0.1146(3) -0.0517(2) 0.2855(2) 0.0445(7) Uani 1 1 d . . .
H9A H 0.2056 -0.0496 0.2407 0.053 Uiso 1 1 calc R . .
H9B H 0.0795 0.0329 0.2797 0.053 Uiso 1 1 calc R . .
C10 C 0.0192(3) -0.1369(3) 0.2528(2) 0.0503(8) Uani 1 1 d . . .
H10A H -0.0719 -0.1369 0.2954 0.075 Uiso 1 1 calc R . .
H10B H 0.0536 -0.2208 0.2582 0.075 Uiso 1 1 calc R . .
H10C H 0.0155 -0.1070 0.1842 0.075 Uiso 1 1 calc R . .
C11 C 0.5589(2) 0.3392(2) 0.42650(19) 0.0344(6) Uani 1 1 d . . .
H11A H 0.4698 0.3701 0.4171 0.041 Uiso 1 1 calc R . .
H11B H 0.5863 0.2756 0.3838 0.041 Uiso 1 1 calc R . .
C12 C 0.6642(2) 0.4464(2) 0.39410(19) 0.0364(6) Uani 1 1 d . . .
H12A H 0.7545 0.4148 0.3998 0.044 Uiso 1 1 calc R . .
H12B H 0.6397 0.5082 0.4387 0.044 Uiso 1 1 calc R . .
C13 C 0.6714(3) 0.5087(2) 0.2861(2) 0.0464(7) Uani 1 1 d . . .
H13A H 0.6978 0.4470 0.2416 0.056 Uiso 1 1 calc R . .
H13B H 0.5803 0.5380 0.2803 0.056 Uiso 1 1 calc R . .
C14 C 0.7740(3) 0.6187(3) 0.2528(3) 0.0603(9) Uani 1 1 d . . .
H14A H 0.8653 0.5893 0.2545 0.090 Uiso 1 1 calc R . .
H14B H 0.7493 0.6794 0.2973 0.090 Uiso 1 1 calc R . .
H14C H 0.7723 0.6570 0.1854 0.090 Uiso 1 1 calc R . .
C15 C 0.9428(2) 0.6665(2) 0.65123(18) 0.0303(6) Uani 1 1 d . . .
C16 C 0.8588(2) 0.6080(2) 0.60386(19) 0.0357(6) Uani 1 1 d . . .
H16 H 0.8583 0.6394 0.5372 0.043 Uiso 1 1 calc R . .
C17 C 0.7756(2) 0.5045(2) 0.6522(2) 0.0346(6) Uani 1 1 d . . .
C18 C 0.7781(2) 0.4533(2) 0.76145(18) 0.0282(6) Uani 1 1 d . . .
C19 C 0.8595(2) 0.5104(2) 0.81206(19) 0.0315(6) Uani 1 1 d . . .
H19 H 0.8589 0.4800 0.8791 0.038 Uiso 1 1 calc R . .
C20 C 0.9418(2) 0.6136(2) 0.76042(18) 0.0288(6) Uani 1 1 d . . .
C21 C 1.0441(3) 0.6569(2) 0.8999(2) 0.0418(7) Uani 1 1 d . . .
H21A H 1.0511 0.5674 0.9214 0.050 Uiso 1 1 calc R A 1
H21B H 1.1311 0.6961 0.9002 0.050 Uiso 1 1 calc R A 1
C25 C 0.6828(2) 0.2783(2) 0.89821(19) 0.0353(6) Uani 1 1 d . . .
H25A H 0.7716 0.2762 0.9165 0.042 Uiso 1 1 calc R . .
H25B H 0.6576 0.1928 0.8950 0.042 Uiso 1 1 calc R . .
C26 C 0.5760(3) 0.3261(2) 0.9802(2) 0.0431(7) Uani 1 1 d . . .
H26A H 0.4890 0.3364 0.9595 0.052 Uiso 1 1 calc R . .
H26B H 0.6060 0.4077 0.9894 0.052 Uiso 1 1 calc R . .
C27 C 0.5536(3) 0.2373(2) 1.0797(2) 0.0461(7) Uani 1 1 d . . .
H27A H 0.5201 0.1569 1.0706 0.055 Uiso 1 1 calc R . .
H27B H 0.6418 0.2238 1.0981 0.055 Uiso 1 1 calc R . .
N1 N 0.2262(2) -0.04165(19) 0.53064(16) 0.0305(5) Uani 1 1 d . . .
N2 N 0.54502(19) 0.28190(17) 0.53197(16) 0.0302(5) Uani 1 1 d . . .
N3 N 1.0259(2) 0.67682(19) 0.79691(17) 0.0338(5) Uani 1 1 d . A .
N4 N 0.6978(2) 0.35285(18) 0.79906(17) 0.0341(5) Uani 1 1 d . . .
O1 O 0.23094(17) -0.13125(15) 0.72157(13) 0.0414(5) Uani 1 1 d . . .
O2 O 0.53886(17) 0.19342(15) 0.72475(13) 0.0406(5) Uani 1 1 d . . .
O3 O 1.01929(17) 0.76079(16) 0.61293(13) 0.0437(5) Uani 1 1 d . . .
O4 O 0.69584(19) 0.44713(16) 0.61519(14) 0.0495(5) Uani 1 1 d . . .

loop_
_atom_site_aniso_label
_atom_site_aniso_U_11
_atom_site_aniso_U_22
_atom_site_aniso_U_33
_atom_site_aniso_U_23
_atom_site_aniso_U_13
_atom_site_aniso_U_12
C1 0.0303(13) 0.0273(13) 0.0321(16) -0.0036(12) -0.0084(12) -0.0023(11)
C2 0.0361(14) 0.0296(13) 0.0283(15) 0.0019(11) -0.0090(12) -0.0043(11)
C3 0.0306(13) 0.0270(13) 0.0299(15) -0.0028(11) -0.0087(12) -0.0001(10)
C4 0.0263(12) 0.0225(13) 0.0308(15) -0.0034(11) -0.0029(11) -0.0006(10)
C5 0.0338(13) 0.0294(13) 0.0259(15) -0.0015(11) -0.0055(12) -0.0030(11)
C6 0.0270(12) 0.0284(13) 0.0288(15) -0.0066(11) -0.0063(11) 0.0012(10)
C7 0.0350(13) 0.0346(14) 0.0253(15) -0.0034(11) -0.0049(12) -0.0017(11)
C8 0.0369(14) 0.0359(15) 0.0335(17) -0.0043(12) -0.0108(13) -0.0037(11)
C9 0.0542(17) 0.0464(17) 0.0353(18) -0.0063(14) -0.0148(14) -0.0039(13)
C10 0.0540(17) 0.0601(19) 0.0449(19) -0.0172(16) -0.0218(15) 0.0021(14)
C11 0.0438(15) 0.0298(14) 0.0270(16) 0.0008(12) -0.0064(12) -0.0043(11)
C12 0.0371(14) 0.0340(14) 0.0343(17) 0.0001(12) -0.0037(13) -0.0052(11)
C13 0.0526(17) 0.0445(17) 0.0362(18) 0.0004(14) -0.0025(14) -0.0012(13)
C14 0.0561(18) 0.0481(18) 0.061(2) 0.0113(16) 0.0046(17) -0.0040(14)
C15 0.0345(13) 0.0271(13) 0.0261(15) 0.0027(11) -0.0045(12) -0.0056(11)
C16 0.0441(15) 0.0355(15) 0.0289(16) 0.0009(12) -0.0148(13) -0.0096(12)
C17 0.0395(14) 0.0311(14) 0.0356(17) -0.0049(12) -0.0135(13) -0.0044(11)
C18 0.0285(13) 0.0230(13) 0.0314(16) -0.0006(11) -0.0059(12) -0.0009(10)
C19 0.0341(13) 0.0329(14) 0.0286(15) -0.0013(12) -0.0117(12) -0.0033(11)
C20 0.0312(13) 0.0258(13) 0.0308(16) -0.0049(11) -0.0098(12) 0.0003(10)
C21 0.0540(17) 0.0373(15) 0.0390(18) 0.0004(13) -0.0242(15) -0.0110(13)
C22A 0.039(5) 0.041(6) 0.023(4) -0.003(4) -0.011(4) -0.005(4)
C22B 0.047(4) 0.061(5) 0.031(3) -0.004(3) -0.015(3) -0.015(3)
C23A 0.072(8) 0.039(6) 0.046(6) -0.011(5) -0.008(5) 0.008(5)
C23B 0.063(4) 0.077(4) 0.044(4) -0.014(3) -0.017(3) -0.006(4)
C24A 0.115(16) 0.030(8) 0.076(13) 0.016(8) -0.024(11) 0.003(7)
C24B 0.091(7) 0.122(11) 0.061(8) -0.057(7) -0.022(6) 0.030(6)
C25 0.0376(14) 0.0291(14) 0.0367(17) 0.0032(12) -0.0089(13) -0.0084(11)
C26 0.0439(15) 0.0378(16) 0.0451(19) 0.0000(14) -0.0096(14) -0.0032(12)
C27 0.0485(16) 0.0474(17) 0.0387(18) 0.0040(14) -0.0098(14) -0.0046(13)
C28 0.081(2) 0.079(2) 0.048(2) -0.0080(19) -0.0005(19) 0.0114(19)
N1 0.0312(11) 0.0302(12) 0.0299(13) -0.0030(10) -0.0075(10) -0.0075(10)
N2 0.0328(11) 0.0255(11) 0.0308(13) -0.0010(9) -0.0062(10) -0.0048(9)
N3 0.0404(12) 0.0308(12) 0.0310(14) 0.0014(11) -0.0135(11) -0.0088(10)
N4 0.0386(12) 0.0293(12) 0.0342(14) 0.0033(10) -0.0131(11) -0.0095(9)
O1 0.0476(10) 0.0354(10) 0.0410(12) 0.0035(9) -0.0153(9) -0.0156(8)
O2 0.0486(10) 0.0365(10) 0.0394(12) -0.0013(9) -0.0179(9) -0.0137(8)
O3 0.0514(11) 0.0412(11) 0.0360(12) 0.0063(9) -0.0120(9) -0.0204(9)
O4 0.0642(12) 0.0470(11) 0.0417(12) 0.0044(9) -0.0269(10) -0.0242(9)

loop_
_atom_type_symbol
_atom_type_description
_atom_type_scat_dispersion_real
_atom_type_scat_dispersion_imag
_atom_type_scat_source
C C 0.0033 0.0016 'International Tables Vol C Tables 4.2.6.8 and 6.1.1.4'
H H 0.0000 0.0000 'International Tables Vol C Tables 4.2.6.8 and 6.1.1.4'
N N 0.0061 0.0033 'International Tables Vol C Tables 4.2.6.8 and 6.1.1.4'
O O 0.0106 0.0060 'International Tables Vol C Tables 4.2.6.8 and 6.1.1.4'

loop_
_geom_angle_atom_site_label_1
_geom_angle_atom_site_label_2
_geom_angle_atom_site_label_3
_geom_angle
O1 C1 C2 125.4(2)
O1 C1 C6 117.18(19)
C2 C1 C6 117.5(2)
C3 C2 C1 123.2(2)
C3 C2 H2 118.4
C1 C2 H2 118.4
O2 C3 C2 125.2(2)
O2 C3 C4 117.3(2)
C2 C3 C4 117.5(2)
N2 C4 C5 123.4(2)
N2 C4 C3 115.80(19)
C5 C4 C3 120.8(2)
C6 C5 C4 120.0(2)
C6 C5 H5 120.0
C4 C5 H5 120.0
N1 C6 C5 122.9(2)
N1 C6 C1 116.1(2)
C5 C6 C1 120.94(19)
N1 C7 C8 112.9(2)
N1 C7 H7A 109.0
C8 C7 H7A 109.0
N1 C7 H7B 109.0
C8 C7 H7B 109.0
H7A C7 H7B 107.8
C7 C8 C9 111.4(2)
C7 C8 H8A 109.4
C9 C8 H8A 109.4
C7 C8 H8B 109.4
C9 C8 H8B 109.4
H8A C8 H8B 108.0
C8 C9 C10 112.2(2)
C8 C9 H9A 109.2
C10 C9 H9A 109.2
C8 C9 H9B 109.2
C10 C9 H9B 109.2
H9A C9 H9B 107.9
C9 C10 H10A 109.5
C9 C10 H10B 109.5
H10A C10 H10B 109.5
C9 C10 H10C 109.5
H10A C10 H10C 109.5
H10B C10 H10C 109.5
N2 C11 C12 112.51(19)
N2 C11 H11A 109.1
C12 C11 H11A 109.1
N2 C11 H11B 109.1
C12 C11 H11B 109.1
H11A C11 H11B 107.8
C11 C12 C13 111.5(2)
C11 C12 H12A 109.3
C13 C12 H12A 109.3
C11 C12 H12B 109.3
C13 C12 H12B 109.3
H12A C12 H12B 108.0
C14 C13 C12 112.5(2)
C14 C13 H13A 109.1
C12 C13 H13A 109.1
C14 C13 H13B 109.1
C12 C13 H13B 109.1
H13A C13 H13B 107.8
C13 C14 H14A 109.5
C13 C14 H14B 109.5
H14A C14 H14B 109.5
C13 C14 H14C 109.5
H14A C14 H14C 109.5
H14B C14 H14C 109.5
O3 C15 C16 126.0(2)
O3 C15 C20 116.06(19)
C16 C15 C20 117.9(2)
C17 C16 C15 122.4(2)
C17 C16 H16 118.8
C15 C16 H16 118.8
O4 C17 C16 126.3(2)
O4 C17 C18 115.4(2)
C16 C17 C18 118.2(2)
N4 C18 C19 125.8(2)
N4 C18 C17 113.1(2)
C19 C18 C17 121.1(2)
C20 C19 C18 118.6(2)
C20 C19 H19 120.7
C18 C19 H19 120.7
N3 C20 C19 126.1(2)
N3 C20 C15 112.3(2)
C19 C20 C15 121.7(2)
C22A C21 N3 115.6(3)
N3 C21 C22B 108.9(3)
C22A C21 H21A 108.4
N3 C21 H21A 108.4
C22B C21 H21A 136.3
C22A C21 H21B 108.4
N3 C21 H21B 108.4
C22B C21 H21B 81.4
H21A C21 H21B 107.4
C21 C22A C23A 111.2(8)
C21 C22A H22A 109.4
C23A C22A H22A 109.4
C21 C22A H22B 109.4
C23A C22A H22B 109.4
H22A C22A H22B 108.0
C23B C22B C21 114.1(6)
C23B C22B H22C 108.7
C21 C22B H22C 108.7
C23B C22B H22D 108.7
C21 C22B H22D 108.7
H22C C22B H22D 107.6
C24A C23A C22A 112.5(10)
C24A C23A H23A 109.1
C22A C23A H23A 109.1
C24A C23A H23B 109.1
C22A C23A H23B 109.1
H23A C23A H23B 107.8
C24B C23B C22B 111.4(10)
C24B C23B H23C 109.3
C22B C23B H23C 109.3
C24B C23B H23D 109.3
C22B C23B H23D 109.3
H23C C23B H23D 108.0
C23B C24B H24D 109.5
C23B C24B H24E 109.5
H24D C24B H24E 109.5
C23B C24B H24F 109.5
H24D C24B H24F 109.5
H24E C24B H24F 109.5
N4 C25 C26 114.3(2)
N4 C25 H25A 108.7
C26 C25 H25A 108.7
N4 C25 H25B 108.7
C26 C25 H25B 108.7
H25A C25 H25B 107.6
C25 C26 C27 112.0(2)
C25 C26 H26A 109.2
C27 C26 H26A 109.2
C25 C26 H26B 109.2
C27 C26 H26B 109.2
H26A C26 H26B 107.9
C28 C27 C26 114.2(2)
C28 C27 H27A 108.7
C26 C27 H27A 108.7
C28 C27 H27B 108.7
C26 C27 H27B 108.7
H27A C27 H27B 107.6
C27 C28 H28A 109.5
C27 C28 H28B 109.5
H28A C28 H28B 109.5
C27 C28 H28C 109.5
H28A C28 H28C 109.5
H28B C28 H28C 109.5
C6 N1 C7 123.7(2)
C6 N1 H1N 117.7(16)
C7 N1 H1N 118.2(16)
C4 N2 C11 123.0(2)
C4 N2 H2N 115.8(18)
C11 N2 H2N 121.2(18)
C20 N3 C21 126.8(2)
C20 N3 H3N 109.6(16)
C21 N3 H3N 123.2(16)
C18 N4 C25 126.7(2)
C18 N4 H4N 115.6(18)
C25 N4 H4N 117.2(18)

loop_
_geom_bond_atom_site_label_1
_geom_bond_atom_site_label_2
_geom_bond_distance
C1 O1 1.252(3)
C1 C2 1.395(3)
C1 C6 1.518(3)
C2 C3 1.392(3)
C2 H2 0.9300
C3 O2 1.254(2)
C3 C4 1.517(3)
C4 N2 1.319(3)
C4 C5 1.393(3)
C5 C6 1.384(3)
C5 H5 0.9300
C6 N1 1.317(3)
C7 N1 1.461(3)
C7 C8 1.510(3)
C7 H7A 0.9700
C7 H7B 0.9700
C8 C9 1.517(3)
C8 H8A 0.9700
C8 H8B 0.9700
C9 C10 1.518(3)
C9 H9A 0.9700
C9 H9B 0.9700
C10 H10A 0.9600
C10 H10B 0.9600
C10 H10C 0.9600
C11 N2 1.465(3)
C11 C12 1.514(3)
C11 H11A 0.9700
C11 H11B 0.9700
C12 C13 1.521(4)
C12 H12A 0.9700
C12 H12B 0.9700
C13 C14 1.521(4)
C13 H13A 0.9700
C13 H13B 0.9700
C14 H14A 0.9600
C14 H14B 0.9600
C14 H14C 0.9600
C15 O3 1.250(3)
C15 C16 1.386(3)
C15 C20 1.523(3)
C16 C17 1.384(3)
C16 H16 0.9300
C17 O4 1.254(3)
C17 C18 1.528(3)
C18 N4 1.319(3)
C18 C19 1.390(3)
C19 C20 1.389(3)
C19 H19 0.9300
C20 N3 1.318(3)
C21 N3 1.456(3)
C21 H21A 0.9700
C21 H21B 0.9700
C22A C21 1.419(8)
C22A C23A 1.549(15)
C22A H22A 0.9700
C22A H22B 0.9700
C22B C23B 1.501(11)
C22B C21 1.613(7)
C22B H22C 0.9700
C22B H22D 0.9700
C23A C24A 1.53(3)
C23A H23A 0.9700
C23A H23B 0.9700
C23B C24B 1.490(15)
C23B H23C 0.9700
C23B H23D 0.9700
C24A H24A 0.9600
C24A H24B 0.9600
C24A H24C 0.9600
C24B H24D 0.9600
C24B H24E 0.9600
C24B H24F 0.9600
C25 N4 1.450(3)
C25 C26 1.515(4)
C25 H25A 0.9700
C25 H25B 0.9700
C26 C27 1.517(4)
C26 H26A 0.9700
C26 H26B 0.9700
C27 H27A 0.9700
C27 H27B 0.9700
C28 C27 1.515(4)
C28 H28A 0.9600
C28 H28B 0.9600
C28 H28C 0.9600
N1 H1N 0.87(3)
N2 H2N 0.93(3)
N3 H3N 0.92(3)
N4 H4N 0.90(3)
